data_7042246
loop_
_publ_author_name
'Funes, Alejandro V.'
'Carrella, Luca'
'Rechkemmer, Yvonne'
'van Slageren, Joris'
'Rentschler, Eva'
'Albor\'es, Pablo'

_publ_section_title
;
 Synthesis, structural characterization and magnetic behaviour of a family
 of [CoLn] butterfly compounds.
;
_journal_issue 10
_journal_name_full 'Dalton transactions (Cambridge, England : 2003)'
_journal_page_first 3400
_journal_page_last 3409
_journal_paper_doi 10.1039/c6dt04713k
_journal_volume 46
_journal_year 2017
_chemical_formula_sum 'C44 H86 Co2 N2 O20 Yb2'
_chemical_formula_weight 1427.08
_chemical_name_systematic
;
 ?
;
_space_group_crystal_system triclinic
_space_group_IT_number 2
_space_group_name_Hall '-P 1'
_space_group_name_H-M_alt 'P -1'
_symmetry_space_group_name_Hall '-P 1'
_symmetry_space_group_name_H-M 'P -1'
_atom_sites_solution_hydrogens geom
_audit_creation_method SHELXL-2014
_audit_update_record
;
2017-02-01 deposited with the CCDC.
2017-02-16 downloaded from the CCDC.
;
_cell_angle_alpha 105.440(3)
_cell_angle_beta 90.945(4)
_cell_angle_gamma 93.375(4)
_cell_formula_units_Z 1
_cell_length_a 10.9901(6)
_cell_length_b 11.2049(5)
_cell_length_c 12.1420(4)
_cell_measurement_reflns_used 10809
_cell_measurement_temperature 170(3)
_cell_measurement_theta_max 28.7130
_cell_measurement_theta_min 3.8850
_cell_volume 1437.94(11)
_computing_cell_refinement
;
CrysAlisPro, Agilent Technologies,
Version 1.171.36.28 (release 01-02-2013 CrysAlis171 .NET)
(compiled Feb  1 2013,16:14:44)
;
_computing_data_collection
;
CrysAlisPro, Agilent Technologies,
Version 1.171.36.28 (release 01-02-2013 CrysAlis171 .NET)
(compiled Feb  1 2013,16:14:44)
;
_computing_data_reduction
;
CrysAlisPro, Agilent Technologies,
Version 1.171.36.28 (release 01-02-2013 CrysAlis171 .NET)
(compiled Feb  1 2013,16:14:44)
;
_computing_molecular_graphics 'ORTEPIII (Burnett & Johnson, 1996)'
_computing_publication_material 'SHELXL-2014/7 (Sheldrick, 2014)'
_computing_structure_refinement 'SHELXL-2014/7 (Sheldrick, 2014)'
_computing_structure_solution 'SIR97 (Altomare et al.,1999)'
_diffrn_ambient_temperature 170(3)
_diffrn_detector_area_resol_mean 16.1158
_diffrn_measured_fraction_theta_full 0.997
_diffrn_measured_fraction_theta_max 0.986
_diffrn_measurement_device_type 'Xcalibur, Eos, Gemini'
_diffrn_measurement_method '\w scans'
_diffrn_radiation_type MoK\a
_diffrn_radiation_wavelength 0.71069
_diffrn_reflns_av_R_equivalents 0.0409
_diffrn_reflns_av_unetI/netI 0.0433
_diffrn_reflns_Laue_measured_fraction_full 0.997
_diffrn_reflns_Laue_measured_fraction_max 0.986
_diffrn_reflns_limit_h_max 14
_diffrn_reflns_limit_h_min -13
_diffrn_reflns_limit_k_max 14
_diffrn_reflns_limit_k_min -14
_diffrn_reflns_limit_l_max 15
_diffrn_reflns_limit_l_min -15
_diffrn_reflns_number 18209
_diffrn_reflns_point_group_measured_fraction_full 0.997
_diffrn_reflns_point_group_measured_fraction_max 0.986
_diffrn_reflns_theta_full 25.240
_diffrn_reflns_theta_max 27.000
_diffrn_reflns_theta_min 3.715
_diffrn_source 'Enhance (Mo) X-ray Source'
_exptl_absorpt_coefficient_mu 3.858
_exptl_absorpt_correction_T_max 1.00000
_exptl_absorpt_correction_T_min 0.47372
_exptl_absorpt_correction_type multi-scan
_exptl_absorpt_process_details
;
CrysAlisPro, Agilent Technologies,
Version 1.171.36.28 (release 01-02-2013 CrysAlis171 .NET)
(compiled Feb  1 2013,16:14:44)
Empirical absorption correction using spherical harmonics,
 implemented in SCALE3 ABSPACK scaling algorithm.
;
_exptl_crystal_colour blue
_exptl_crystal_density_diffrn 1.648
_exptl_crystal_description block
_exptl_crystal_F_000 718
_exptl_crystal_size_max 0.22
_exptl_crystal_size_mid 0.2
_exptl_crystal_size_min 0.05
_refine_diff_density_max 0.780
_refine_diff_density_min -0.758
_refine_diff_density_rms 0.121
_refine_ls_extinction_method none
_refine_ls_goodness_of_fit_ref 1.054
_refine_ls_hydrogen_treatment constr
_refine_ls_matrix_type full
_refine_ls_number_parameters 344
_refine_ls_number_reflns 6196
_refine_ls_number_restraints 9
_refine_ls_restrained_S_all 1.057
_refine_ls_R_factor_all 0.0336
_refine_ls_R_factor_gt 0.0279
_refine_ls_shift/su_max 0.001
_refine_ls_shift/su_mean 0.000
_refine_ls_structure_factor_coef Fsqd
_refine_ls_weighting_details 'w=1/[\s^2^(Fo^2^)+(0.0307P)^2^+0.6483P] where P=(Fo^2^+2Fc^2^)/3'
_refine_ls_weighting_scheme calc
_refine_ls_wR_factor_gt 0.0638
_refine_ls_wR_factor_ref 0.0692
_reflns_Friedel_coverage 0.000
_reflns_number_gt 5605
_reflns_number_total 6196
_reflns_threshold_expression 'I > 2\s(I)'
_cod_data_source_file c6dt04713k2.cif
_cod_data_source_block 5
_cod_depositor_comments 'Adding full bibliography for 7042243--7042247.cif.'
_cod_database_code 7042246
_shelx_space_group_comment
;
The symmetry employed for this shelxl refinement is uniquely defined
by the following loop, which should always be used as a source of
symmetry information in preference to the above space-group names.
They are only intended as comments.
;
_shelxl_version_number 2014-3

loop_
_space_group_symop_operation_xyz
'x, y, z'
'-x, -y, -z'

loop_
_atom_site_label
_atom_site_type_symbol
_atom_site_fract_x
_atom_site_fract_y
_atom_site_fract_z
_atom_site_U_iso_or_equiv
_atom_site_adp_type
_atom_site_occupancy
_atom_site_site_symmetry_order
_atom_site_calc_flag
_atom_site_refinement_flags_posn
_atom_site_refinement_flags_adp
_atom_site_refinement_flags_occupancy
_atom_site_disorder_assembly
_atom_site_disorder_group
C12 C 0.6053(4) -0.3426(3) 0.3519(3) 0.0344(8) Uani 1 1 d . . . . .
C11 C 0.2878(4) -0.1553(3) 0.2240(3) 0.0346(8) Uani 1 1 d . . . . .
C13 C 0.1781(4) 0.2010(4) 0.3709(3) 0.0363(8) Uani 1 1 d . . . . .
C15 C 0.3674(4) -0.2057(3) 0.4502(3) 0.0373(9) Uani 1 1 d . . . . .
H15A H 0.3351 -0.1828 0.5253 0.056 Uiso 1 1 calc R U . . .
H15B H 0.3021 -0.2175 0.3940 0.056 Uiso 1 1 calc R U . . .
H15C H 0.4077 -0.2814 0.4398 0.056 Uiso 1 1 calc R U . . .
C22 C 0.6351(5) -0.4773(4) 0.3054(4) 0.0521(12) Uani 1 1 d D . . . .
C21 C 0.1877(4) -0.2366(4) 0.1432(4) 0.0512(11) Uani 1 1 d D . . . .
C14 C 0.6107(6) 0.0074(5) 0.1406(4) 0.0689(16) Uani 1 1 d D . . . .
H14A H 0.6821 0.0397 0.1094 0.083 Uiso 0.572(10) 1 calc R U P A 1
H14B H 0.5451 -0.0082 0.0831 0.083 Uiso 0.572(10) 1 calc R U P A 1
H14C H 0.6845 0.0618 0.1560 0.083 Uiso 0.428(10) 1 calc R U P A 2
H14D H 0.5901 -0.0092 0.0597 0.083 Uiso 0.428(10) 1 calc R U P A 2
C24 C 0.5762(10) 0.0992(7) 0.2398(7) 0.0447(19) Uani 0.572(10) 1 d D . P A 1
H24A H 0.6488 0.1405 0.2830 0.054 Uiso 0.572(10) 1 calc R U P A 1
H24B H 0.5318 0.1610 0.2163 0.054 Uiso 0.572(10) 1 calc R U P A 1
C24' C 0.5150(12) 0.0721(12) 0.2031(10) 0.0447(19) Uani 0.428(10) 1 d D . P A 2
H24C H 0.5321 0.1607 0.2154 0.054 Uiso 0.428(10) 1 calc R U P A 2
H24D H 0.4388 0.0486 0.1591 0.054 Uiso 0.428(10) 1 calc R U P A 2
C23 C 0.0754(4) 0.2669(4) 0.3370(3) 0.0437(10) Uani 1 1 d . . . . .
C31 C 0.2236(9) -0.3748(7) 0.1136(10) 0.093(3) Uani 0.679(7) 1 d D . P B 1
H31A H 0.3004 -0.3813 0.0766 0.140 Uiso 0.679(7) 1 calc R U P B 1
H31B H 0.2303 -0.4006 0.1826 0.140 Uiso 0.679(7) 1 calc R U P B 1
H31C H 0.1620 -0.4269 0.0634 0.140 Uiso 0.679(7) 1 calc R U P B 1
C41 C 0.1893(14) -0.2029(12) 0.0326(8) 0.130(6) Uani 0.679(7) 1 d D . P B 1
H41A H 0.2698 -0.2101 0.0029 0.194 Uiso 0.679(7) 1 calc R U P B 1
H41B H 0.1324 -0.2578 -0.0210 0.194 Uiso 0.679(7) 1 calc R U P B 1
H41C H 0.1669 -0.1190 0.0445 0.194 Uiso 0.679(7) 1 calc R U P B 1
C51 C 0.0687(9) -0.2299(14) 0.2002(12) 0.137(6) Uani 0.679(7) 1 d D . P B 1
H51A H 0.0772 -0.2532 0.2704 0.206 Uiso 0.679(7) 1 calc R U P B 1
H51B H 0.0433 -0.1466 0.2163 0.206 Uiso 0.679(7) 1 calc R U P B 1
H51C H 0.0088 -0.2854 0.1508 0.206 Uiso 0.679(7) 1 calc R U P B 1
C31' C 0.2344(17) -0.3057(19) 0.0298(16) 0.093(3) Uani 0.321(7) 1 d D . P B 2
H31D H 0.2857 -0.2501 0.0000 0.140 Uiso 0.321(7) 1 calc R U P B 2
H31E H 0.2806 -0.3725 0.0396 0.140 Uiso 0.321(7) 1 calc R U P B 2
H31F H 0.1668 -0.3387 -0.0227 0.140 Uiso 0.321(7) 1 calc R U P B 2
C41' C 0.108(2) -0.1411(18) 0.1062(19) 0.130(6) Uani 0.321(7) 1 d D . P B 2
H41D H 0.1555 -0.0976 0.0618 0.194 Uiso 0.321(7) 1 calc R U P B 2
H41E H 0.0383 -0.1846 0.0611 0.194 Uiso 0.321(7) 1 calc R U P B 2
H41F H 0.0808 -0.0828 0.1730 0.194 Uiso 0.321(7) 1 calc R U P B 2
C51' C 0.108(2) -0.297(3) 0.209(2) 0.137(6) Uani 0.321(7) 1 d D . P B 2
H51D H 0.0880 -0.2374 0.2786 0.206 Uiso 0.321(7) 1 calc R U P B 2
H51E H 0.0339 -0.3294 0.1652 0.206 Uiso 0.321(7) 1 calc R U P B 2
H51F H 0.1477 -0.3632 0.2275 0.206 Uiso 0.321(7) 1 calc R U P B 2
C33 C 0.0104(5) 0.1823(6) 0.2315(5) 0.0837(18) Uani 1 1 d . . . . .
H33A H -0.0558 0.2235 0.2087 0.125 Uiso 1 1 calc R U . . .
H33B H 0.0667 0.1623 0.1706 0.125 Uiso 1 1 calc R U . . .
H33C H -0.0207 0.1074 0.2483 0.125 Uiso 1 1 calc R U . . .
C34 C 0.7654(4) -0.1119(5) 0.2039(3) 0.0596(13) Uani 1 1 d . . . . .
H34A H 0.7897 -0.1966 0.1824 0.072 Uiso 1 1 calc R U . . .
H34B H 0.8172 -0.0642 0.1650 0.072 Uiso 1 1 calc R U . . .
C43 C 0.1221(6) 0.3878(5) 0.3105(5) 0.0826(18) Uani 1 1 d . . . . .
H43A H 0.0544 0.4282 0.2890 0.124 Uiso 1 1 calc R U . . .
H43B H 0.1636 0.4417 0.3771 0.124 Uiso 1 1 calc R U . . .
H43C H 0.1775 0.3693 0.2488 0.124 Uiso 1 1 calc R U . . .
C44 C 0.7852(4) -0.0619(6) 0.3253(4) 0.0695(16) Uani 1 1 d . . . . .
H44A H 0.8463 -0.1080 0.3516 0.083 Uiso 1 1 calc R U . . .
H44B H 0.8174 0.0236 0.3405 0.083 Uiso 1 1 calc R U . . .
C53 C -0.0176(5) 0.2966(7) 0.4338(5) 0.086(2) Uani 1 1 d . . . . .
H53A H -0.0831 0.3389 0.4111 0.129 Uiso 1 1 calc R U . . .
H53B H -0.0497 0.2207 0.4481 0.129 Uiso 1 1 calc R U . . .
H53C H 0.0223 0.3486 0.5022 0.129 Uiso 1 1 calc R U . . .
N14 N 0.6379(3) -0.1111(3) 0.1644(2) 0.0309(6) Uani 1 1 d . . . . .
C32 C 0.5522(11) -0.5436(7) 0.2074(8) 0.120(5) Uani 0.814(8) 1 d D . P C 1
H32A H 0.5514 -0.4970 0.1516 0.180 Uiso 0.814(8) 1 calc R U P C 1
H32B H 0.5805 -0.6242 0.1735 0.180 Uiso 0.814(8) 1 calc R U P C 1
H32C H 0.4712 -0.5524 0.2340 0.180 Uiso 0.814(8) 1 calc R U P C 1
C42 C 0.6448(10) -0.5411(7) 0.4000(7) 0.089(3) Uani 0.814(8) 1 d D . P C 1
H42A H 0.6997 -0.4924 0.4595 0.133 Uiso 0.814(8) 1 calc R U P C 1
H42B H 0.5657 -0.5498 0.4306 0.133 Uiso 0.814(8) 1 calc R U P C 1
H42C H 0.6750 -0.6217 0.3701 0.133 Uiso 0.814(8) 1 calc R U P C 1
C52 C 0.7648(8) -0.4720(7) 0.2567(8) 0.101(3) Uani 0.814(8) 1 d D . P C 1
H52A H 0.8219 -0.4298 0.3171 0.151 Uiso 0.814(8) 1 calc R U P C 1
H52B H 0.7885 -0.5548 0.2241 0.151 Uiso 0.814(8) 1 calc R U P C 1
H52C H 0.7641 -0.4281 0.1987 0.151 Uiso 0.814(8) 1 calc R U P C 1
C32' C 0.644(5) -0.518(3) 0.1812(17) 0.120(5) Uani 0.186(8) 1 d D . P C 2
H32D H 0.6627 -0.6036 0.1587 0.180 Uiso 0.186(8) 1 calc R U P C 2
H32E H 0.5674 -0.5090 0.1457 0.180 Uiso 0.186(8) 1 calc R U P C 2
H32F H 0.7070 -0.4683 0.1575 0.180 Uiso 0.186(8) 1 calc R U P C 2
C42' C 0.507(2) -0.543(2) 0.317(3) 0.089(3) Uani 0.186(8) 1 d D . P C 2
H42D H 0.4870 -0.5245 0.3959 0.133 Uiso 0.186(8) 1 calc R U P C 2
H42E H 0.4462 -0.5125 0.2752 0.133 Uiso 0.186(8) 1 calc R U P C 2
H42F H 0.5097 -0.6307 0.2860 0.133 Uiso 0.186(8) 1 calc R U P C 2
C52' C 0.706(4) -0.525(4) 0.392(3) 0.101(3) Uani 0.186(8) 1 d D . P C 2
H52D H 0.6838 -0.4830 0.4677 0.151 Uiso 0.186(8) 1 calc R U P C 2
H52E H 0.6881 -0.6124 0.3781 0.151 Uiso 0.186(8) 1 calc R U P C 2
H52F H 0.7921 -0.5088 0.3839 0.151 Uiso 0.186(8) 1 calc R U P C 2
O11 O 0.5732(2) -0.2900(2) 0.27552(19) 0.0335(6) Uani 1 1 d . . . . .
O12 O 0.2557(2) -0.0681(2) 0.3028(2) 0.0381(6) Uani 1 1 d . . . . .
O13 O 0.2765(3) 0.1947(2) 0.3174(2) 0.0403(6) Uani 1 1 d . . . . .
O14 O 0.5031(2) 0.0451(2) 0.30926(18) 0.0281(5) Uani 1 1 d D . . . .
O15 O 0.4536(2) -0.1085(2) 0.43714(18) 0.0266(5) Uani 1 1 d . . . . .
O21 O 0.6149(3) -0.2927(2) 0.4560(2) 0.0383(6) Uani 1 1 d . . . . .
O22 O 0.3958(2) -0.1850(2) 0.20193(19) 0.0327(5) Uani 1 1 d . . . . .
O23 O 0.1664(2) 0.1497(2) 0.4512(2) 0.0398(6) Uani 1 1 d . . . . .
O24 O 0.6813(2) -0.0660(2) 0.38684(18) 0.0280(5) Uani 1 1 d . . . . .
C54 C 0.6090(5) -0.2171(4) 0.0614(3) 0.0560(13) Uani 1 1 d . . . . .
H54A H 0.5279 -0.2087 0.0328 0.067 Uiso 1 1 calc R U . . .
H54B H 0.6059 -0.2930 0.0856 0.067 Uiso 1 1 calc R U . . .
C64 C 0.6947(5) -0.2324(5) -0.0368(3) 0.0583(13) Uani 1 1 d D . . . .
H64A H 0.7730 -0.2539 -0.0124 0.070 Uiso 0.72(2) 1 calc R U P D 1
H64B H 0.6626 -0.3011 -0.0993 0.070 Uiso 0.72(2) 1 calc R U P D 1
H64C H 0.7780 -0.2064 -0.0095 0.070 Uiso 0.28(2) 1 calc R U P D 2
H64D H 0.6914 -0.3177 -0.0831 0.070 Uiso 0.28(2) 1 calc R U P D 2
O34 O 0.7129(14) -0.1277(7) -0.0773(7) 0.092(3) Uani 0.72(2) 1 d D . P D 1
H34 H 0.6974 -0.1465 -0.1463 0.138 Uiso 0.72(2) 1 calc R U P D 1
O34' O 0.650(3) -0.155(2) -0.0974(16) 0.092(3) Uani 0.28(2) 1 d D . P D 2
H34' H 0.6924 -0.1562 -0.1525 0.138 Uiso 0.28(2) 1 calc R U P D 2
Co2 Co 0.53804(4) -0.12095(4) 0.29681(3) 0.02448(10) Uani 1 1 d . . . . .
Yb1 Yb 0.36483(2) 0.08404(2) 0.44159(2) 0.02642(6) Uani 1 1 d . . . . .

loop_
_atom_site_aniso_label
_atom_site_aniso_U_11
_atom_site_aniso_U_22
_atom_site_aniso_U_33
_atom_site_aniso_U_23
_atom_site_aniso_U_13
_atom_site_aniso_U_12
C12 0.040(2) 0.0273(18) 0.0340(19) 0.0049(15) 0.0048(16) -0.0012(15)
C11 0.036(2) 0.038(2) 0.0282(18) 0.0072(15) 0.0002(15) 0.0017(16)
C13 0.035(2) 0.046(2) 0.0289(18) 0.0084(16) 0.0009(15) 0.0133(17)
C15 0.043(2) 0.033(2) 0.0365(19) 0.0114(15) 0.0051(17) -0.0009(16)
C22 0.081(4) 0.025(2) 0.048(2) 0.0030(17) 0.002(2) 0.012(2)
C21 0.040(2) 0.057(3) 0.045(2) -0.004(2) -0.0058(19) -0.003(2)
C14 0.108(5) 0.065(3) 0.053(3) 0.041(2) 0.047(3) 0.043(3)
C24 0.047(5) 0.042(4) 0.053(5) 0.023(3) 0.022(4) 0.011(4)
C24' 0.047(5) 0.042(4) 0.053(5) 0.023(3) 0.022(4) 0.011(4)
C23 0.039(2) 0.056(3) 0.044(2) 0.0255(19) -0.0038(18) 0.0138(19)
C31 0.073(6) 0.058(5) 0.126(8) -0.009(4) -0.033(5) -0.009(4)
C41 0.195(15) 0.119(10) 0.070(6) 0.038(6) -0.085(8) -0.061(9)
C51 0.034(6) 0.168(14) 0.147(8) -0.062(10) 0.004(6) -0.012(6)
C31' 0.073(6) 0.058(5) 0.126(8) -0.009(4) -0.033(5) -0.009(4)
C41' 0.195(15) 0.119(10) 0.070(6) 0.038(6) -0.085(8) -0.061(9)
C51' 0.034(6) 0.168(14) 0.147(8) -0.062(10) 0.004(6) -0.012(6)
C33 0.058(4) 0.122(5) 0.075(4) 0.034(4) -0.016(3) 0.009(3)
C34 0.033(2) 0.110(4) 0.036(2) 0.020(2) 0.0052(18) 0.010(2)
C43 0.086(4) 0.074(4) 0.103(5) 0.043(3) 0.009(4) 0.038(3)
C44 0.032(2) 0.139(5) 0.038(2) 0.027(3) 0.0056(19) -0.006(3)
C53 0.061(4) 0.139(6) 0.074(4) 0.043(4) 0.020(3) 0.062(4)
N14 0.0345(17) 0.0378(17) 0.0213(13) 0.0078(12) 0.0070(12) 0.0087(13)
C32 0.157(11) 0.043(4) 0.131(8) -0.023(4) -0.068(8) 0.013(6)
C42 0.146(9) 0.048(4) 0.082(5) 0.027(3) 0.025(5) 0.043(5)
C52 0.104(7) 0.063(5) 0.136(7) 0.014(4) 0.054(6) 0.053(4)
C32' 0.157(11) 0.043(4) 0.131(8) -0.023(4) -0.068(8) 0.013(6)
C42' 0.146(9) 0.048(4) 0.082(5) 0.027(3) 0.025(5) 0.043(5)
C52' 0.104(7) 0.063(5) 0.136(7) 0.014(4) 0.054(6) 0.053(4)
O11 0.0415(15) 0.0296(13) 0.0264(12) 0.0012(10) 0.0042(11) 0.0073(11)
O12 0.0325(15) 0.0429(15) 0.0349(13) 0.0020(11) -0.0004(11) 0.0084(11)
O13 0.0419(16) 0.0520(17) 0.0312(13) 0.0149(11) 0.0078(12) 0.0175(13)
O14 0.0346(14) 0.0288(12) 0.0243(11) 0.0114(9) 0.0082(10) 0.0075(10)
O15 0.0317(13) 0.0257(12) 0.0218(11) 0.0047(9) 0.0071(9) 0.0023(10)
O21 0.0536(18) 0.0288(13) 0.0332(13) 0.0080(10) 0.0017(12) 0.0097(12)
O22 0.0310(14) 0.0390(14) 0.0253(12) 0.0035(10) 0.0004(10) 0.0030(11)
O23 0.0382(16) 0.0514(16) 0.0357(14) 0.0187(12) 0.0061(12) 0.0155(12)
O24 0.0265(13) 0.0340(13) 0.0238(11) 0.0073(9) 0.0028(9) 0.0050(10)
C54 0.068(3) 0.065(3) 0.0272(19) -0.0006(19) 0.016(2) -0.006(2)
C64 0.062(3) 0.076(3) 0.029(2) 0.000(2) 0.014(2) 0.006(3)
O34 0.135(10) 0.095(4) 0.039(3) 0.008(3) 0.040(5) -0.012(5)
O34' 0.135(10) 0.095(4) 0.039(3) 0.008(3) 0.040(5) -0.012(5)
Co2 0.0274(2) 0.0263(2) 0.0197(2) 0.00528(17) 0.00423(17) 0.00488(18)
Yb1 0.03044(10) 0.02888(10) 0.02087(8) 0.00671(6) 0.00360(6) 0.00865(6)

loop_
_atom_type_symbol
_atom_type_description
_atom_type_scat_dispersion_real
_atom_type_scat_dispersion_imag
_atom_type_scat_source
C C 0.0033 0.0016 'International Tables Vol C Tables 4.2.6.8 and 6.1.1.4'
H H 0.0000 0.0000 'International Tables Vol C Tables 4.2.6.8 and 6.1.1.4'
N N 0.0061 0.0033 'International Tables Vol C Tables 4.2.6.8 and 6.1.1.4'
O O 0.0106 0.0060 'International Tables Vol C Tables 4.2.6.8 and 6.1.1.4'
Co Co 0.3494 0.9721 'International Tables Vol C Tables 4.2.6.8 and 6.1.1.4'
Yb Yb -0.3850 5.5486 'International Tables Vol C Tables 4.2.6.8 and 6.1.1.4'

loop_
_geom_angle_atom_site_label_1
_geom_angle_atom_site_label_2
_geom_angle_atom_site_label_3
_geom_angle
_geom_angle_site_symmetry_1
_geom_angle_site_symmetry_3
O21 C12 O11 125.7(3) . .
O21 C12 C22 119.9(4) . .
O11 C12 C22 114.5(3) . .
O12 C11 O22 126.7(3) . .
O12 C11 C21 117.9(4) . .
O22 C11 C21 115.4(3) . .
O23 C13 O13 119.9(3) . .
O23 C13 C23 120.3(3) . .
O13 C13 C23 119.8(3) . .
O23 C13 Yb1 58.15(19) . .
O13 C13 Yb1 61.8(2) . .
C23 C13 Yb1 177.9(3) . .
C32 C22 C42 114.9(7) . .
C32' C22 C12 114.5(17) . .
C32 C22 C12 111.7(5) . .
C42 C22 C12 111.4(4) . .
C32' C22 C52' 126(2) . .
C12 C22 C52' 112.6(17) . .
C32 C22 C52 106.4(6) . .
C42 C22 C52 106.5(6) . .
C12 C22 C52 105.3(4) . .
C32' C22 C42' 99(2) . .
C12 C22 C42' 99.3(11) . .
C52' C22 C42' 98(2) . .
C51 C21 C41 115.9(10) . .
C51' C21 C31' 122.1(15) . .
C51' C21 C11 108.9(13) . .
C51 C21 C11 110.6(6) . .
C41 C21 C11 108.5(5) . .
C31' C21 C11 113.3(8) . .
C51 C21 C31 108.0(8) . .
C41 C21 C31 105.1(7) . .
C11 C21 C31 108.3(5) . .
C51' C21 C41' 105.0(15) . .
C31' C21 C41' 100.9(13) . .
C11 C21 C41' 104.4(8) . .
C24' C14 N14 116.5(5) . .
C24 C14 N14 113.2(4) . .
O14 C24 C14 110.9(6) . .
O14 C24' C14 111.0(8) . .
C13 C23 C33 108.6(4) . .
C13 C23 C43 111.2(4) . .
C33 C23 C43 109.2(4) . .
C13 C23 C53 110.2(3) . .
C33 C23 C53 108.2(4) . .
C43 C23 C53 109.4(4) . .
C44 C34 N14 113.9(4) . .
O24 C44 C34 113.7(4) . .
C34 N14 C14 112.7(4) . .
C34 N14 C54 110.1(3) . .
C14 N14 C54 110.6(4) . .
C34 N14 Co2 105.2(2) . .
C14 N14 Co2 105.3(2) . .
C54 N14 Co2 112.9(2) . .
C12 O11 Co2 127.6(2) . .
C11 O12 Yb1 132.4(2) . .
C13 O13 Yb1 90.7(2) . .
C24 O14 Co2 112.3(3) . .
C24' O14 Co2 110.5(5) . .
C24 O14 Yb1 143.5(3) . .
C24' O14 Yb1 133.3(5) . .
Co2 O14 Yb1 104.08(10) . .
C15 O15 Co2 121.67(19) . .
C15 O15 Yb1 114.3(2) . .
Co2 O15 Yb1 95.82(9) . .
C15 O15 Yb1 113.3(2) . 2_656
Co2 O15 Yb1 95.90(10) . 2_656
Yb1 O15 Yb1 113.70(9) . 2_656
C12 O21 Yb1 131.2(2) . 2_656
C11 O22 Co2 126.1(2) . .
C13 O23 Yb1 94.6(2) . .
C44 O24 Co2 114.4(2) . .
C44 O24 Yb1 137.3(3) . 2_656
Co2 O24 Yb1 104.85(10) . 2_656
N14 C54 C64 117.3(4) . .
O34' C64 C54 102.6(11) . .
O34 C64 C54 114.5(5) . .
O24 Co2 O14 90.23(11) . .
O24 Co2 O11 91.38(11) . .
O14 Co2 O11 176.91(10) . .
O24 Co2 O22 177.01(11) . .
O14 Co2 O22 92.52(11) . .
O11 Co2 O22 85.81(11) . .
O24 Co2 O15 87.48(10) . .
O14 Co2 O15 87.78(9) . .
O11 Co2 O15 94.92(10) . .
O22 Co2 O15 93.78(10) . .
O24 Co2 N14 86.28(12) . .
O14 Co2 N14 86.88(11) . .
O11 Co2 N14 90.60(11) . .
O22 Co2 N14 92.71(12) . .
O15 Co2 N14 171.77(11) . .
O24 Co2 Yb1 97.32(8) . .
O14 Co2 Yb1 41.42(7) . .
O11 Co2 Yb1 140.82(8) . .
O22 Co2 Yb1 85.53(8) . .
O15 Co2 Yb1 47.76(7) . .
N14 Co2 Yb1 127.93(9) . .
O24 Co2 Yb1 41.16(7) . 2_656
O14 Co2 Yb1 97.87(7) . 2_656
O11 Co2 Yb1 85.07(7) . 2_656
O22 Co2 Yb1 139.32(7) . 2_656
O15 Co2 Yb1 47.84(8) . 2_656
N14 Co2 Yb1 126.92(9) . 2_656
Yb1 Co2 Yb1 77.15(2) . 2_656
O14 Yb1 O24 143.80(9) . 2_656
O14 Yb1 O12 80.58(9) . .
O24 Yb1 O12 109.91(9) 2_656 .
O14 Yb1 O21 110.04(9) . 2_656
O24 Yb1 O21 80.50(9) 2_656 2_656
O12 Yb1 O21 146.83(10) . 2_656
O14 Yb1 O23 135.50(9) . .
O24 Yb1 O23 80.29(9) 2_656 .
O12 Yb1 O23 75.83(9) . .
O21 Yb1 O23 75.14(10) 2_656 .
O14 Yb1 O15 69.89(8) . .
O24 Yb1 O15 79.87(8) 2_656 .
O12 Yb1 O15 73.53(9) . .
O21 Yb1 O15 139.52(9) 2_656 .
O23 Yb1 O15 134.80(9) . .
O14 Yb1 O13 83.13(9) . .
O24 Yb1 O13 132.69(9) 2_656 .
O12 Yb1 O13 75.53(10) . .
O21 Yb1 O13 74.80(9) 2_656 .
O23 Yb1 O13 54.77(9) . .
O15 Yb1 O13 141.59(8) . .
O14 Yb1 O15 80.51(9) . 2_656
O24 Yb1 O15 69.15(8) 2_656 2_656
O12 Yb1 O15 139.41(9) . 2_656
O21 Yb1 O15 73.70(9) 2_656 2_656
O23 Yb1 O15 139.18(8) . 2_656
O15 Yb1 O15 66.30(9) . 2_656
O13 Yb1 O15 136.63(9) . 2_656
O14 Yb1 C13 109.85(10) . .
O24 Yb1 C13 106.35(10) 2_656 .
O12 Yb1 C13 74.59(11) . .
O21 Yb1 C13 72.25(11) 2_656 .
O23 Yb1 C13 27.29(10) . .
O15 Yb1 C13 147.68(10) . .
O13 Yb1 C13 27.51(10) . .
O15 Yb1 C13 145.91(10) 2_656 .
O14 Yb1 Co2 34.50(6) . .
O24 Yb1 Co2 115.78(6) 2_656 .
O12 Yb1 Co2 67.91(7) . .
O21 Yb1 Co2 137.26(7) 2_656 .
O23 Yb1 Co2 143.46(7) . .
O15 Yb1 Co2 36.41(5) . .
O13 Yb1 Co2 109.72(6) . .
O15 Yb1 Co2 76.24(6) 2_656 .
C13 Yb1 Co2 130.63(8) . .
O14 Yb1 Co2 116.33(7) . 2_656
O24 Yb1 Co2 33.99(6) 2_656 2_656
O12 Yb1 Co2 136.92(7) . 2_656
O21 Yb1 Co2 67.85(6) 2_656 2_656
O23 Yb1 Co2 106.61(6) . 2_656
O15 Yb1 Co2 76.16(5) . 2_656
O13 Yb1 Co2 141.87(6) . 2_656
O15 Yb1 Co2 36.26(5) 2_656 2_656
C13 Yb1 Co2 126.51(7) . 2_656
Co2 Yb1 Co2 102.86(2) . 2_656
O14 Yb1 Yb1 72.33(7) . 2_656
O24 Yb1 Yb1 71.47(6) 2_656 2_656
O12 Yb1 Yb1 106.60(7) . 2_656
O21 Yb1 Yb1 106.57(7) 2_656 2_656
O23 Yb1 Yb1 150.79(6) . 2_656
O15 Yb1 Yb1 33.24(5) . 2_656
O13 Yb1 Yb1 154.43(6) . 2_656
O15 Yb1 Yb1 33.06(5) 2_656 2_656
C13 Yb1 Yb1 177.73(7) . 2_656
Co2 Yb1 Yb1 51.55(2) . 2_656
Co2 Yb1 Yb1 51.306(11) 2_656 2_656

loop_
_geom_bond_atom_site_label_1
_geom_bond_atom_site_label_2
_geom_bond_distance
_geom_bond_site_symmetry_2
C12 O21 1.238(4) .
C12 O11 1.279(4) .
C12 C22 1.522(5) .
C11 O12 1.245(4) .
C11 O22 1.265(4) .
C11 C21 1.540(5) .
C13 O23 1.261(4) .
C13 O13 1.267(4) .
C13 C23 1.494(5) .
C13 Yb1 2.743(4) .
C15 O15 1.443(4) .
C22 C32' 1.462(19) .
C22 C32 1.487(9) .
C22 C42 1.511(8) .
C22 C52' 1.52(2) .
C22 C52 1.557(9) .
C22 C42' 1.573(19) .
C21 C51' 1.455(18) .
C21 C51 1.486(9) .
C21 C41 1.490(10) .
C21 C31' 1.504(15) .
C21 C31 1.569(9) .
C21 C41' 1.573(17) .
C14 C24' 1.426(10) .
C14 C24 1.433(8) .
C14 N14 1.477(5) .
C24 O14 1.400(7) .
C24' O14 1.406(10) .
C23 C33 1.515(7) .
C23 C43 1.536(7) .
C23 C53 1.553(6) .
C34 C44 1.438(6) .
C34 N14 1.475(5) .
C44 O24 1.380(5) .
N14 C54 1.493(5) .
N14 Co2 1.985(3) .
O11 Co2 1.906(3) .
O12 Yb1 2.312(3) .
O13 Yb1 2.417(3) .
O14 Co2 1.889(2) .
O14 Yb1 2.206(2) .
O15 Co2 1.930(2) .
O15 Yb1 2.408(2) .
O15 Yb1 2.419(3) 2_656
O21 Yb1 2.333(3) 2_656
O22 Co2 1.911(3) .
O23 Yb1 2.337(3) .
O24 Co2 1.877(2) .
O24 Yb1 2.210(2) 2_656
C54 C64 1.512(6) .
C64 O34' 1.384(16) .
C64 O34 1.392(8) .
Co2 Yb1 3.2349(10) .
Co2 Yb1 3.2460(13) 2_656
Yb1 O24 2.210(2) 2_656
Yb1 O21 2.333(3) 2_656
Yb1 O15 2.419(3) 2_656
Yb1 Co2 3.2460(13) 2_656
Yb1 Yb1 4.0409(12) 2_656
